data_4035897
loop_
_publ_author_name
'Chaudhary, Priyanka'
'Gupta, Surabhi'
'Muniyappan, Nalluchamy'
'Sabiah, Shahulhameed'
'Kandasamy, Jeyakumar'

_publ_section_title
;
 Regioselective Nitration of N-Alkyl Anilines using tert-Butyl Nitrite
 under Mild Condition.
;
_journal_issue 1
_journal_name_full 'The Journal of organic chemistry'
_journal_page_first 104
_journal_page_last 119
_journal_paper_doi 10.1021/acs.joc.8b02377
_journal_volume 84
_journal_year 2019
_chemical_formula_moiety 'C9 H7 Cl N2 O2'
_chemical_formula_sum 'C9 H7 Cl N2 O2'
_chemical_formula_weight 210.62
_space_group_crystal_system triclinic
_space_group_IT_number 2
_space_group_name_Hall '-P 1'
_space_group_name_H-M_alt 'P -1'
_atom_sites_solution_hydrogens geom
_atom_sites_solution_primary iterative
_atom_sites_solution_secondary difmap
_audit_creation_date 2016-11-26
_audit_creation_method
;
  Olex2 1.2-ac2
  (compiled 2012.03.27 svn.r2268, GUI svn.r4156)
;
_cell_angle_alpha 112.463(10)
_cell_angle_beta 95.209(9)
_cell_angle_gamma 99.616(8)
_cell_formula_units_Z 2
_cell_length_a 6.1027(5)
_cell_length_b 8.5357(9)
_cell_length_c 10.1750(11)
_cell_measurement_reflns_used 1407
_cell_measurement_temperature 295
_cell_measurement_theta_max 28.9568
_cell_measurement_theta_min 3.7445
_cell_volume 475.92(9)
_computing_cell_refinement
;
CrysAlisPro, Agilent Technologies,
Version 1.171.36.21 (release 14-08-2012 CrysAlis171 .NET)
(compiled Sep 14 2012,17:21:16)
;
_computing_data_collection
;
CrysAlisPro, Agilent Technologies,
Version 1.171.36.21 (release 14-08-2012 CrysAlis171 .NET)
(compiled Sep 14 2012,17:21:16)
;
_computing_data_reduction
;
CrysAlisPro, Agilent Technologies,
Version 1.171.36.21 (release 14-08-2012 CrysAlis171 .NET)
(compiled Sep 14 2012,17:21:16)
;
_computing_molecular_graphics
;
O. V. Dolomanov, L. J. Bourhis, R. J. Gildea, J. A. K. Howard and H. Puschmann,
OLEX2: a complete structure solution, refinement and analysis program.
J. Appl. Cryst. (2009). 42, 339-341.
;
_computing_publication_material
;
O. V. Dolomanov, L. J. Bourhis, R. J. Gildea, J. A. K. Howard and H. Puschmann,
OLEX2: a complete structure solution, refinement and analysis program.
J. Appl. Cryst. (2009). 42, 339-341.
;
_computing_structure_refinement
;
SHELXL, G.M. Sheldrick, Acta Cryst.
(2008). A64, 112-122
;
_computing_structure_solution
;
olex2.solve (L.J. Bourhis, O.V. Dolomanov, R.J. Gildea, J.A.K. Howard,
H. Puschmann, in preparation, 2011)
;
_diffrn_ambient_temperature 295
_diffrn_detector_area_resol_mean 15.9821
_diffrn_measured_fraction_theta_full 0.9949
_diffrn_measured_fraction_theta_max 0.9487
_diffrn_measurement_details
;
#__ type_ start__ end____ width___ exp.time_
  1 omega  -71.00  -45.00   1.0000    3.0000
omega____ theta____ kappa____ phi______ frames
    -      -17.4178  -37.0000   90.0000 26

#__ type_ start__ end____ width___ exp.time_
  2 omega   -5.00   27.00   1.0000    3.0000
omega____ theta____ kappa____ phi______ frames
    -      -17.4178   96.0000  -80.0000 32

#__ type_ start__ end____ width___ exp.time_
  3 omega  -16.00   17.00   1.0000    3.0000
omega____ theta____ kappa____ phi______ frames
    -      -17.4178  -99.0000 -180.0000 33

#__ type_ start__ end____ width___ exp.time_
  4 omega  -83.00  -42.00   1.0000    3.0000
omega____ theta____ kappa____ phi______ frames
    -      -17.4178 -178.0000 -150.0000 41

#__ type_ start__ end____ width___ exp.time_
  5 omega  -37.00   44.00   1.0000    3.0000
omega____ theta____ kappa____ phi______ frames
    -      -17.4178   57.0000 -180.0000 81

#__ type_ start__ end____ width___ exp.time_
  6 omega  -13.00   17.00   1.0000    3.0000
omega____ theta____ kappa____ phi______ frames
    -      -17.4178  -99.0000   60.0000 30

#__ type_ start__ end____ width___ exp.time_
  7 omega  -37.00   -4.00   1.0000    3.0000
omega____ theta____ kappa____ phi______ frames
    -      -17.4178   77.0000   60.0000 33

#__ type_ start__ end____ width___ exp.time_
  8 omega  -55.00  -21.00   1.0000    3.0000
omega____ theta____ kappa____ phi______ frames
    -      -17.4178   96.0000  -80.0000 34

#__ type_ start__ end____ width___ exp.time_
  9 omega   -1.00   87.00   1.0000    3.0000
omega____ theta____ kappa____ phi______ frames
    -       19.2147   57.0000   60.0000 88

#__ type_ start__ end____ width___ exp.time_
 10 omega   14.00   41.00   1.0000    3.0000
omega____ theta____ kappa____ phi______ frames
    -       19.2147  -57.0000  -90.0000 27

#__ type_ start__ end____ width___ exp.time_
 11 omega  -50.00  -14.00   1.0000    3.0000
omega____ theta____ kappa____ phi______ frames
    -       19.2147  -57.0000  -90.0000 36

#__ type_ start__ end____ width___ exp.time_
 12 omega   -2.00   88.00   1.0000    3.0000
omega____ theta____ kappa____ phi______ frames
    -       19.2147   57.0000  -60.0000 90
;
_diffrn_measurement_device_type 'Xcalibur, Eos'
_diffrn_measurement_method '\w scans'
_diffrn_orient_matrix_UB_11 -0.0053051000
_diffrn_orient_matrix_UB_12 0.0836338000
_diffrn_orient_matrix_UB_13 0.0500899000
_diffrn_orient_matrix_UB_21 0.0279281000
_diffrn_orient_matrix_UB_22 0.0351869000
_diffrn_orient_matrix_UB_23 -0.0507348000
_diffrn_orient_matrix_UB_31 -0.1161917000
_diffrn_orient_matrix_UB_32 -0.0161594000
_diffrn_orient_matrix_UB_33 -0.0278542000
_diffrn_radiation_monochromator graphite
_diffrn_radiation_type 'Mo K\a'
_diffrn_radiation_wavelength 0.7107
_diffrn_reflns_av_R_equivalents 0.0258
_diffrn_reflns_av_unetI/netI 0.0347
_diffrn_reflns_limit_h_max 8
_diffrn_reflns_limit_h_min -8
_diffrn_reflns_limit_k_max 11
_diffrn_reflns_limit_k_min -11
_diffrn_reflns_limit_l_max 13
_diffrn_reflns_limit_l_min -13
_diffrn_reflns_number 5163
_diffrn_reflns_theta_full 29.02
_diffrn_reflns_theta_max 29.02
_diffrn_reflns_theta_min 3.75
_diffrn_source 'Enhance (Mo) X-ray Source'
_exptl_absorpt_coefficient_mu 0.374
_exptl_absorpt_correction_T_max 1.00000
_exptl_absorpt_correction_T_min 0.79121
_exptl_absorpt_correction_type multi-scan
_exptl_absorpt_process_details
;
CrysAlisPro, Agilent Technologies,
Version 1.171.36.21 (release 14-08-2012 CrysAlis171 .NET)
(compiled Sep 14 2012,17:21:16)
Empirical absorption correction using spherical harmonics,
 implemented in SCALE3 ABSPACK scaling algorithm.
;
_exptl_crystal_colour yellow
_exptl_crystal_colour_primary yellow
_exptl_crystal_density_diffrn 1.470
_exptl_crystal_density_method 'not measured'
_exptl_crystal_description plate
_exptl_crystal_F_000 216
_exptl_crystal_size_max 0.7
_exptl_crystal_size_mid 0.18
_exptl_crystal_size_min 0.06
_refine_diff_density_max 0.167
_refine_diff_density_min -0.276
_refine_diff_density_rms 0.057
_refine_ls_extinction_method none
_refine_ls_goodness_of_fit_ref 1.026
_refine_ls_hydrogen_treatment mixed
_refine_ls_matrix_type full
_refine_ls_number_parameters 131
_refine_ls_number_reflns 2216
_refine_ls_number_restraints 0
_refine_ls_restrained_S_all 1.026
_refine_ls_R_factor_all 0.0636
_refine_ls_R_factor_gt 0.0423
_refine_ls_shift/su_max 0.000
_refine_ls_shift/su_mean 0.000
_refine_ls_structure_factor_coef Fsqd
_refine_ls_weighting_details 'calc w=1/[\s^2^(Fo^2^)+(0.0491P)^2^+0.0486P] where P=(Fo^2^+2Fc^2^)/3'
_refine_ls_weighting_scheme calc
_refine_ls_wR_factor_gt 0.1003
_refine_ls_wR_factor_ref 0.1128
_reflns_number_gt 1587
_reflns_number_total 2216
_reflns_threshold_expression >2sigma(I)
_cod_data_source_file jo8b02377_si_001.cif
_cod_data_source_block 4an
_cod_original_cell_volume 475.92(8)
_cod_database_code 4035897
_chemical_oxdiff_formula 'C9 H7 O2 N2 Cl'
_chemical_oxdiff_usercomment 'YELLOWCOLOUR PLATE, 295K, 0.7 0.18 0.06'
_reflns_odcompleteness_completeness 99.49
_reflns_odcompleteness_iscentric 1
_reflns_odcompleteness_theta 26.32

loop_
_space_group_symop_id
_space_group_symop_operation_xyz
1 'x, y, z'
2 '-x, -y, -z'

loop_
_atom_site_label
_atom_site_type_symbol
_atom_site_fract_x
_atom_site_fract_y
_atom_site_fract_z
_atom_site_U_iso_or_equiv
_atom_site_adp_type
_atom_site_occupancy
_atom_site_symmetry_multiplicity
_atom_site_calc_flag
_atom_site_refinement_flags
Cl1 Cl 0.33824(8) 0.47455(7) 0.76486(7) 0.0706(2) Uani 1 1 d .
O2 O 1.1047(3) 0.7204(2) 1.09871(15) 0.0671(4) Uani 1 1 d .
O3 O 1.3294(2) 0.87921(19) 1.02549(14) 0.0589(4) Uani 1 1 d .
N4 N 1.1960(3) 0.9363(2) 0.79910(17) 0.0440(4) Uani 1 1 d .
N5 N 1.1444(3) 0.7871(2) 1.01345(15) 0.0435(4) Uani 1 1 d .
C6 C 0.7655(3) 0.6481(2) 0.88744(19) 0.0424(4) Uani 1 1 d .
H6 H 0.7494 0.5995 0.9546 0.051 Uiso 1 1 calc R
C7 C 1.0025(3) 0.8325(2) 0.79583(17) 0.0354(4) Uani 1 1 d .
C8 C 1.2299(3) 0.8914(3) 0.5499(2) 0.0503(5) Uani 1 1 d .
C9 C 0.8125(3) 0.7933(2) 0.68852(19) 0.0435(4) Uani 1 1 d .
H9 H 0.8237 0.8418 0.6209 0.052 Uiso 1 1 calc R
C10 C 1.2310(3) 1.0160(2) 0.6974(2) 0.0504(5) Uani 1 1 d .
H10A H 1.3745 1.0993 0.7315 0.061 Uiso 1 1 calc R
H10B H 1.1137 1.0793 0.6952 0.061 Uiso 1 1 calc R
C11 C 0.9682(3) 0.7568(2) 0.89592(17) 0.0357(4) Uani 1 1 d .
C12 C 0.5911(3) 0.6135(2) 0.7803(2) 0.0446(4) Uani 1 1 d .
C13 C 0.6149(3) 0.6875(2) 0.6810(2) 0.0465(4) Uani 1 1 d .
H13 H 0.4944 0.6645 0.6086 0.056 Uiso 1 1 calc R
C14 C 1.2272(4) 0.7947(4) 0.4326(3) 0.0695(7) Uani 1 1 d .
H14 H 1.2250 0.7171 0.3386 0.083 Uiso 1 1 calc R
H4 H 1.303(4) 0.957(3) 0.857(2) 0.071(8) Uiso 1 1 d .

loop_
_atom_site_aniso_label
_atom_site_aniso_U_11
_atom_site_aniso_U_22
_atom_site_aniso_U_33
_atom_site_aniso_U_23
_atom_site_aniso_U_13
_atom_site_aniso_U_12
Cl1 0.0488(3) 0.0566(3) 0.0981(5) 0.0260(3) 0.0136(3) 0.0019(2)
O2 0.0819(10) 0.0885(11) 0.0456(9) 0.0445(9) 0.0041(7) 0.0184(8)
O3 0.0513(8) 0.0731(10) 0.0446(8) 0.0247(8) -0.0098(6) 0.0005(7)
N4 0.0454(8) 0.0514(10) 0.0334(9) 0.0201(8) -0.0016(7) 0.0029(7)
N5 0.0524(9) 0.0502(9) 0.0290(8) 0.0152(7) 0.0042(7) 0.0174(7)
C6 0.0498(10) 0.0415(10) 0.0399(10) 0.0172(9) 0.0129(8) 0.0163(8)
C7 0.0411(9) 0.0362(9) 0.0266(9) 0.0094(7) 0.0038(7) 0.0122(7)
C8 0.0501(10) 0.0674(13) 0.0439(12) 0.0329(11) 0.0063(9) 0.0158(9)
C9 0.0472(10) 0.0506(11) 0.0352(10) 0.0199(9) 0.0009(8) 0.0142(8)
C10 0.0569(11) 0.0493(11) 0.0495(12) 0.0277(10) 0.0066(9) 0.0057(9)
C11 0.0413(8) 0.0398(9) 0.0254(8) 0.0104(7) 0.0037(7) 0.0147(7)
C12 0.0396(9) 0.0393(10) 0.0508(11) 0.0125(9) 0.0086(8) 0.0115(7)
C13 0.0429(9) 0.0482(11) 0.0411(11) 0.0110(9) -0.0042(8) 0.0140(8)
C14 0.0720(14) 0.1025(19) 0.0433(13) 0.0323(14) 0.0112(11) 0.0358(14)

loop_
_atom_type_symbol
_atom_type_description
_atom_type_scat_dispersion_real
_atom_type_scat_dispersion_imag
_atom_type_scat_source
C C 0.0033 0.0016 'International Tables Vol C Tables 4.2.6.8 and 6.1.1.4'
H H 0.0000 0.0000 'International Tables Vol C Tables 4.2.6.8 and 6.1.1.4'
N N 0.0061 0.0033 'International Tables Vol C Tables 4.2.6.8 and 6.1.1.4'
O O 0.0106 0.0060 'International Tables Vol C Tables 4.2.6.8 and 6.1.1.4'
Cl Cl 0.1484 0.1585 'International Tables Vol C Tables 4.2.6.8 and 6.1.1.4'

loop_
_geom_angle_atom_site_label_1
_geom_angle_atom_site_label_2
_geom_angle_atom_site_label_3
_geom_angle
C7 N4 C10 124.60(15)
C7 N4 H4 121.1(17)
C10 N4 H4 114.3(17)
O2 N5 O3 121.84(14)
O2 N5 C11 118.93(15)
O3 N5 C11 119.23(14)
C11 C6 H6 120.2
C12 C6 H6 120.2
C12 C6 C11 119.54(16)
N4 C7 C9 120.65(15)
N4 C7 C11 124.46(14)
C11 C7 C9 114.89(15)
C14 C8 C10 178.9(2)
C7 C9 H9 118.9
C13 C9 C7 122.28(16)
C13 C9 H9 118.9
N4 C10 C8 113.91(16)
N4 C10 H10A 108.8
N4 C10 H10B 108.8
C8 C10 H10A 108.8
C8 C10 H10B 108.8
H10A C10 H10B 107.7
C6 C11 N5 115.91(15)
C6 C11 C7 122.56(15)
C7 C11 N5 121.54(15)
C6 C12 Cl1 120.48(14)
C6 C12 C13 120.09(16)
C13 C12 Cl1 119.43(14)
C9 C13 C12 120.63(16)
C9 C13 H13 119.7
C12 C13 H13 119.7
C8 C14 H14 180.0

loop_
_geom_bond_atom_site_label_1
_geom_bond_atom_site_label_2
_geom_bond_distance
Cl1 C12 1.7361(18)
O2 N5 1.2273(18)
O3 N5 1.230(2)
N4 C7 1.342(2)
N4 C10 1.452(2)
N4 H4 0.79(2)
N5 C11 1.446(2)
C6 H6 0.9300
C6 C11 1.391(2)
C6 C12 1.359(2)
C7 C9 1.418(2)
C7 C11 1.413(2)
C8 C10 1.469(3)
C8 C14 1.160(3)
C9 H9 0.9300
C9 C13 1.357(2)
C10 H10A 0.9700
C10 H10B 0.9700
C12 C13 1.387(3)
C13 H13 0.9300
C14 H14 0.9300

loop_
_geom_torsion_atom_site_label_1
_geom_torsion_atom_site_label_2
_geom_torsion_atom_site_label_3
_geom_torsion_atom_site_label_4
_geom_torsion
Cl1 C12 C13 C9 -178.43(13)
O2 N5 C11 C6 -1.6(2)
O2 N5 C11 C7 178.90(15)
O3 N5 C11 C6 178.57(15)
O3 N5 C11 C7 -0.9(2)
N4 C7 C9 C13 179.31(16)
N4 C7 C11 N5 0.3(3)
N4 C7 C11 C6 -179.17(16)
C6 C12 C13 C9 0.8(3)
C7 N4 C10 C8 -67.8(2)
C7 C9 C13 C12 0.4(3)
C9 C7 C11 N5 -178.80(14)
C9 C7 C11 C6 1.7(2)
C10 N4 C7 C9 -0.2(3)
C10 N4 C7 C11 -179.22(16)
C11 C6 C12 Cl1 178.59(12)
C11 C6 C12 C13 -0.6(3)
C11 C7 C9 C13 -1.6(2)
C12 C6 C11 N5 179.79(14)
C12 C6 C11 C7 -0.7(3)
C14 C8 C10 N4 143(12)
